data_7215292
loop_
_publ_author_name
'Davy, Karl J. P.'
'McMurtrie, John'
'Rintoul, Llew'
'Bernhardt, Paul V.'
'Micallef, Aaron S.'

_publ_section_title
;
 Vapour phase assembly of a halogen bonded complex of an isoindoline
 nitroxide and 1,2-diiodotetrafluorobenzene
;
_journal_issue 16
_journal_name_full CrystEngComm
_journal_page_first 5062
_journal_paper_doi 10.1039/c1ce05344b
_journal_volume 13
_journal_year 2011
_chemical_formula_moiety '(C12 H16 N O)2, (C6 F4 I2)2'
_chemical_formula_sum 'C18 H16 F4 I2 N O'
_chemical_formula_weight 592.13
_chemical_melting_point 340
_chemical_name_systematic
;
?
;
_space_group_IT_number 2
_symmetry_cell_setting triclinic
_symmetry_space_group_name_Hall '-P 1'
_symmetry_space_group_name_H-M 'P -1'
_atom_sites_solution_hydrogens geom
_atom_sites_solution_primary direct
_atom_sites_solution_secondary difmap
_audit_creation_method SHELXL-97
_cell_angle_alpha 109.596(2)
_cell_angle_beta 96.091(2)
_cell_angle_gamma 90.550(2)
_cell_formula_units_Z 4
_cell_length_a 8.6551(2)
_cell_length_b 12.9917(4)
_cell_length_c 19.0093(4)
_cell_measurement_reflns_used 6658
_cell_measurement_temperature 173(2)
_cell_measurement_theta_max 28.9644
_cell_measurement_theta_min 2.8238
_cell_volume 1999.99(9)
_computing_cell_refinement
;
CrysAlis RED, Oxford Diffraction Ltd.,
Version 1.171.32.13 (release 29-11-2007 CrysAlis171 .NET)
(compiled Nov 29 2007,17:23:28)
;
_computing_data_collection
;
CrysAlis CCD, Oxford Diffraction Ltd.,
Version 1.171.32.13 (release 29-11-2007 CrysAlis171 .NET)
(compiled Nov 29 2007,17:23:28)
;
_computing_data_reduction
;
CrysAlis RED, Oxford Diffraction Ltd.,
Version 1.171.32.13 (release 29-11-2007 CrysAlis171 .NET)
(compiled Nov 29 2007,17:23:28)
;
_computing_molecular_graphics
;ORTEPIII (Farrugia, 1997)
WINGX-32 (Farrugia, 1999)
;
_computing_publication_material 'enCIFer 1.0 (CCDC, 2003)'
_computing_structure_refinement 'SHELXL-97 (Sheldrick, 1997)'
_computing_structure_solution 'SIR97 (Altomare, et. al. 1997)'
_diffrn_ambient_temperature 173(2)
_diffrn_detector_area_resol_mean 16.0774
_diffrn_measured_fraction_theta_full 0.999
_diffrn_measured_fraction_theta_max 0.867
_diffrn_measurement_device_type 'Oxford Diffraction Gemini'
_diffrn_measurement_method \w
_diffrn_radiation_monochromator graphite
_diffrn_radiation_source 'Enhance (Mo) X-ray Source'
_diffrn_radiation_type MoK\a
_diffrn_radiation_wavelength 0.71073
_diffrn_reflns_av_R_equivalents 0.0319
_diffrn_reflns_av_sigmaI/netI 0.0893
_diffrn_reflns_limit_h_max 11
_diffrn_reflns_limit_h_min -10
_diffrn_reflns_limit_k_max 17
_diffrn_reflns_limit_k_min -17
_diffrn_reflns_limit_l_max 25
_diffrn_reflns_limit_l_min -25
_diffrn_reflns_number 18183
_diffrn_reflns_theta_full 25.00
_diffrn_reflns_theta_max 29.04
_diffrn_reflns_theta_min 2.83
_diffrn_standards_decay_% 0
_diffrn_standards_number 0
_exptl_absorpt_coefficient_mu 3.187
_exptl_absorpt_correction_T_max 1
_exptl_absorpt_correction_T_min 0.93925
_exptl_absorpt_correction_type multi-scan
_exptl_absorpt_process_details
;
CrysAlisPro, Oxford Diffraction Ltd.,
Version 1.171.33.41 (release 06-05-2009 CrysAlis171 .NET)
(compiled May 6 2009,17:20:42)
Empirical absorption correction using spherical harmonics,
implemented in SCALE3 ABSPACK scaling algorithm.
;
_exptl_crystal_colour yellow
_exptl_crystal_density_diffrn 1.967
_exptl_crystal_density_method 'not measured'
_exptl_crystal_description prism
_exptl_crystal_F_000 1124
_exptl_crystal_size_max 0.30
_exptl_crystal_size_mid 0.15
_exptl_crystal_size_min 0.15
_refine_diff_density_max 0.852
_refine_diff_density_min -0.856
_refine_diff_density_rms 0.114
_refine_ls_extinction_method none
_refine_ls_goodness_of_fit_ref 0.945
_refine_ls_hydrogen_treatment constr
_refine_ls_matrix_type full
_refine_ls_number_parameters 477
_refine_ls_number_reflns 9247
_refine_ls_number_restraints 0
_refine_ls_restrained_S_all 0.945
_refine_ls_R_factor_all 0.0709
_refine_ls_R_factor_gt 0.0342
_refine_ls_shift/su_max 0.001
_refine_ls_shift/su_mean 0.000
_refine_ls_structure_factor_coef Fsqd
_refine_ls_weighting_details 'calc w=1/[\s^2^(Fo^2^)+(0.0010P)^2^+0.0000P] where P=(Fo^2^+2Fc^2^)/3'
_refine_ls_weighting_scheme calc
_refine_ls_wR_factor_gt 0.0392
_refine_ls_wR_factor_ref 0.0410
_reflns_number_gt 5540
_reflns_number_total 9247
_reflns_threshold_expression >2sigma(I)
_cod_duplicate_entry 7206322
_cod_data_source_file c1ce05344b.txt
_cod_data_source_block TMIO2DITFB2
_cod_original_sg_symbol_H-M P-1
_cod_database_code 7215292

loop_
_symmetry_equiv_pos_as_xyz
'x, y, z'
'-x, -y, -z'

loop_
_atom_site_label
_atom_site_type_symbol
_atom_site_fract_x
_atom_site_fract_y
_atom_site_fract_z
_atom_site_U_iso_or_equiv
_atom_site_adp_type
_atom_site_occupancy
_atom_site_symmetry_multiplicity
_atom_site_calc_flag
_atom_site_refinement_flags
C1 C -0.2082(4) 0.5055(3) 0.0396(2) 0.0217(10) Uani 1 1 d .
C2 C -0.2807(5) 0.4578(3) -0.0326(2) 0.0236(11) Uani 1 1 d .
C3 C -0.2520(5) 0.3547(4) -0.0776(2) 0.0249(11) Uani 1 1 d .
C4 C -0.1435(5) 0.2967(3) -0.0509(2) 0.0260(11) Uani 1 1 d .
C5 C -0.0683(5) 0.3413(4) 0.0210(3) 0.0255(11) Uani 1 1 d .
C6 C -0.0984(4) 0.4443(3) 0.0673(2) 0.0235(11) Uani 1 1 d .
F1 F -0.3865(3) 0.51282(19) -0.06169(14) 0.0367(7) Uani 1 1 d .
F2 F -0.3244(3) 0.31041(19) -0.14713(13) 0.0369(7) Uani 1 1 d .
F3 F -0.1110(3) 0.19619(19) -0.09469(14) 0.0369(7) Uani 1 1 d .
F4 F 0.0346(3) 0.27982(19) 0.04496(14) 0.0368(7) Uani 1 1 d .
I1 I -0.25678(3) 0.66572(2) 0.100059(17) 0.03058(9) Uani 1 1 d .
I2 I 0.02242(3) 0.50259(3) 0.175496(17) 0.03206(9) Uani 1 1 d .
C7 C -0.1135(4) 0.8577(3) 0.4765(2) 0.0234(11) Uani 1 1 d .
C8 C -0.1118(5) 0.8728(4) 0.5507(3) 0.0264(11) Uani 1 1 d .
C9 C -0.1943(5) 0.9523(4) 0.5969(2) 0.0296(12) Uani 1 1 d .
C10 C -0.2827(5) 1.0187(4) 0.5683(3) 0.0304(12) Uani 1 1 d .
C11 C -0.2851(5) 1.0053(4) 0.4929(3) 0.0265(12) Uani 1 1 d .
C12 C -0.2034(5) 0.9263(3) 0.4460(2) 0.0242(11) Uani 1 1 d .
F5 F -0.0275(3) 0.8104(2) 0.58285(14) 0.0410(7) Uani 1 1 d .
F6 F -0.1906(3) 0.9635(2) 0.67032(14) 0.0491(8) Uani 1 1 d .
F7 F -0.3624(3) 1.0956(2) 0.61348(15) 0.0469(8) Uani 1 1 d .
F8 F -0.3728(3) 1.0735(2) 0.46800(14) 0.0421(7) Uani 1 1 d .
I3 I 0.02060(3) 0.73530(2) 0.412425(17) 0.03101(9) Uani 1 1 d .
I4 I -0.22417(4) 0.91174(3) 0.332441(17) 0.03493(9) Uani 1 1 d .
C13 C -0.2174(5) 1.0594(3) 0.1457(2) 0.0228(11) Uani 1 1 d .
C14 C -0.3318(5) 1.1412(3) 0.1363(2) 0.0204(10) Uani 1 1 d .
C15 C -0.2998(5) 1.2407(3) 0.1292(2) 0.0269(11) Uani 1 1 d .
H15 H -0.1953 1.2667 0.1328 0.032 Uiso 1 1 calc R
C16 C -0.4232(5) 1.3031(4) 0.1168(2) 0.0322(12) Uani 1 1 d .
H16 H -0.4025 1.3712 0.1105 0.039 Uiso 1 1 calc R
C17 C -0.5742(5) 1.2671(4) 0.1136(2) 0.0340(13) Uani 1 1 d .
H17 H -0.6568 1.3106 0.1051 0.041 Uiso 1 1 calc R
C18 C -0.6074(5) 1.1682(4) 0.1225(2) 0.0271(11) Uani 1 1 d .
H18 H -0.7120 1.1439 0.1210 0.033 Uiso 1 1 calc R
C19 C -0.4848(5) 1.1050(3) 0.1338(2) 0.0197(10) Uani 1 1 d .
C20 C -0.4951(5) 0.9958(3) 0.1440(2) 0.0236(11) Uani 1 1 d .
C21 C -0.0952(5) 1.1047(3) 0.2143(2) 0.0371(13) Uani 1 1 d .
H21A H -0.0349 1.0447 0.2213 0.056 Uiso 1 1 calc R
H21B H -0.1472 1.1397 0.2591 0.056 Uiso 1 1 calc R
H21C H -0.0254 1.1585 0.2064 0.056 Uiso 1 1 calc R
C22 C -0.1423(5) 1.0031(3) 0.0751(2) 0.0348(12) Uani 1 1 d .
H22A H -0.2233 0.9730 0.0325 0.052 Uiso 1 1 calc R
H22B H -0.0805 0.9437 0.0820 0.052 Uiso 1 1 calc R
H22C H -0.0746 1.0561 0.0649 0.052 Uiso 1 1 calc R
C23 C -0.5765(5) 0.9949(3) 0.2098(2) 0.0349(12) Uani 1 1 d .
H23A H -0.5271 1.0510 0.2556 0.052 Uiso 1 1 calc R
H23B H -0.5693 0.9229 0.2155 0.052 Uiso 1 1 calc R
H23C H -0.6861 1.0104 0.2011 0.052 Uiso 1 1 calc R
C24 C -0.5595(5) 0.9040(3) 0.0716(2) 0.0296(12) Uani 1 1 d .
H24A H -0.5520 0.8334 0.0796 0.044 Uiso 1 1 calc R
H24B H -0.4989 0.9041 0.0309 0.044 Uiso 1 1 calc R
H24C H -0.6686 0.9159 0.0581 0.044 Uiso 1 1 calc R
N1 N -0.3246(4) 0.9794(3) 0.15904(18) 0.0235(9) Uani 1 1 d .
O1 O -0.2766(3) 0.8981(2) 0.17557(15) 0.0326(8) Uani 1 1 d .
C25 C 0.4833(5) 0.5555(3) 0.3418(2) 0.0247(11) Uani 1 1 d .
C26 C 0.5660(5) 0.4602(3) 0.3544(2) 0.0213(11) Uani 1 1 d .
C27 C 0.7239(5) 0.4424(4) 0.3572(2) 0.0316(12) Uani 1 1 d .
H27 H 0.7948 0.4922 0.3488 0.038 Uiso 1 1 calc R
C28 C 0.7765(5) 0.3514(4) 0.3723(3) 0.0337(13) Uani 1 1 d .
H28 H 0.8845 0.3388 0.3741 0.040 Uiso 1 1 calc R
C29 C 0.6757(5) 0.2786(4) 0.3846(2) 0.0339(12) Uani 1 1 d .
H29 H 0.7145 0.2164 0.3949 0.041 Uiso 1 1 calc R
C30 C 0.5171(5) 0.2957(3) 0.3822(2) 0.0313(12) Uani 1 1 d .
H30 H 0.4466 0.2459 0.3908 0.038 Uiso 1 1 calc R
C31 C 0.4649(5) 0.3872(3) 0.3668(2) 0.0220(11) Uani 1 1 d .
C32 C 0.2991(5) 0.4198(3) 0.3620(2) 0.0235(11) Uani 1 1 d .
C33 C 0.5180(5) 0.6625(3) 0.4079(2) 0.0355(13) Uani 1 1 d .
H33A H 0.5068 0.6494 0.4550 0.053 Uiso 1 1 calc R
H33B H 0.4449 0.7169 0.4019 0.053 Uiso 1 1 calc R
H33C H 0.6246 0.6896 0.4090 0.053 Uiso 1 1 calc R
C34 C 0.5096(5) 0.5708(4) 0.2675(2) 0.0397(13) Uani 1 1 d .
H34A H 0.4494 0.6316 0.2617 0.060 Uiso 1 1 calc R
H34B H 0.4757 0.5036 0.2257 0.060 Uiso 1 1 calc R
H34C H 0.6204 0.5871 0.2676 0.060 Uiso 1 1 calc R
C35 C 0.2313(4) 0.4542(3) 0.4365(2) 0.0312(12) Uani 1 1 d .
H35A H 0.1307 0.4863 0.4310 0.047 Uiso 1 1 calc R
H35B H 0.3027 0.5083 0.4749 0.047 Uiso 1 1 calc R
H35C H 0.2168 0.3901 0.4517 0.047 Uiso 1 1 calc R
C36 C 0.1929(4) 0.3336(3) 0.2999(2) 0.0308(12) Uani 1 1 d .
H36A H 0.2380 0.3156 0.2523 0.046 Uiso 1 1 calc R
H36B H 0.0900 0.3627 0.2945 0.046 Uiso 1 1 calc R
H36C H 0.1830 0.2675 0.3134 0.046 Uiso 1 1 calc R
N2 N 0.3198(4) 0.5171(3) 0.33900(19) 0.0256(9) Uani 1 1 d .
O2 O 0.2054(3) 0.5701(2) 0.32379(16) 0.0321(8) Uani 1 1 d .

loop_
_atom_site_aniso_label
_atom_site_aniso_U_11
_atom_site_aniso_U_22
_atom_site_aniso_U_33
_atom_site_aniso_U_23
_atom_site_aniso_U_13
_atom_site_aniso_U_12
C1 0.019(2) 0.019(3) 0.030(3) 0.010(2) 0.007(2) 0.0010(19)
C2 0.019(3) 0.025(3) 0.032(3) 0.017(2) -0.001(2) 0.004(2)
C3 0.023(3) 0.025(3) 0.024(3) 0.007(2) -0.004(2) -0.006(2)
C4 0.034(3) 0.013(2) 0.032(3) 0.006(2) 0.015(2) 0.000(2)
C5 0.025(3) 0.025(3) 0.034(3) 0.020(2) 0.000(2) 0.004(2)
C6 0.026(3) 0.021(3) 0.027(3) 0.012(2) 0.006(2) -0.002(2)
F1 0.0368(16) 0.0317(16) 0.0421(17) 0.0169(14) -0.0075(13) 0.0046(13)
F2 0.0370(16) 0.0352(17) 0.0322(16) 0.0072(13) -0.0088(13) -0.0031(13)
F3 0.0369(16) 0.0240(16) 0.0438(17) 0.0037(13) 0.0047(13) 0.0037(13)
F4 0.0370(16) 0.0339(17) 0.0438(17) 0.0214(14) -0.0038(13) 0.0057(13)
I1 0.03233(19) 0.02296(19) 0.0354(2) 0.00758(16) 0.00667(15) 0.00383(15)
I2 0.03128(19) 0.0387(2) 0.02723(19) 0.01413(16) -0.00186(15) -0.00066(16)
C7 0.024(3) 0.019(3) 0.025(3) 0.004(2) 0.002(2) -0.004(2)
C8 0.026(3) 0.028(3) 0.030(3) 0.017(2) -0.002(2) 0.001(2)
C9 0.029(3) 0.043(3) 0.021(3) 0.016(2) 0.006(2) 0.000(2)
C10 0.026(3) 0.025(3) 0.037(3) 0.002(2) 0.012(2) 0.003(2)
C11 0.023(3) 0.024(3) 0.035(3) 0.014(2) -0.004(2) 0.004(2)
C12 0.023(3) 0.021(3) 0.026(3) 0.006(2) -0.002(2) -0.008(2)
F5 0.0422(17) 0.0499(19) 0.0396(17) 0.0264(15) 0.0036(14) 0.0163(14)
F6 0.0579(19) 0.066(2) 0.0311(17) 0.0235(16) 0.0161(14) 0.0176(15)
F7 0.0453(17) 0.0462(19) 0.0464(19) 0.0084(15) 0.0158(14) 0.0177(14)
F8 0.0441(17) 0.0412(18) 0.0482(18) 0.0246(15) 0.0036(14) 0.0185(13)
I3 0.02911(19) 0.02553(19) 0.0359(2) 0.00680(16) 0.00440(15) 0.00509(15)
I4 0.0426(2) 0.0368(2) 0.02667(19) 0.01410(16) -0.00186(16) 0.00201(16)
C13 0.025(3) 0.021(3) 0.021(3) 0.006(2) 0.001(2) 0.003(2)
C14 0.028(3) 0.019(3) 0.014(2) 0.005(2) 0.005(2) -0.001(2)
C15 0.028(3) 0.022(3) 0.028(3) 0.006(2) 0.004(2) -0.004(2)
C16 0.040(3) 0.021(3) 0.042(3) 0.017(2) 0.011(3) 0.004(2)
C17 0.041(3) 0.027(3) 0.039(3) 0.019(3) 0.002(3) 0.010(2)
C18 0.022(3) 0.037(3) 0.023(3) 0.011(2) 0.002(2) 0.005(2)
C19 0.023(3) 0.019(3) 0.012(2) 0.0010(19) -0.004(2) -0.002(2)
C20 0.020(3) 0.032(3) 0.019(3) 0.012(2) -0.006(2) -0.011(2)
C21 0.027(3) 0.034(3) 0.043(3) 0.006(3) -0.005(2) -0.004(2)
C22 0.038(3) 0.034(3) 0.042(3) 0.022(3) 0.015(2) 0.015(2)
C23 0.038(3) 0.036(3) 0.032(3) 0.011(2) 0.013(2) -0.003(2)
C24 0.033(3) 0.021(3) 0.028(3) -0.001(2) 0.001(2) -0.008(2)
N1 0.033(2) 0.020(2) 0.019(2) 0.0084(17) -0.0014(17) 0.0026(18)
O1 0.046(2) 0.0213(18) 0.0309(19) 0.0112(15) -0.0008(16) 0.0057(15)
C25 0.026(3) 0.024(3) 0.023(3) 0.007(2) -0.002(2) 0.003(2)
C26 0.024(3) 0.021(3) 0.018(2) 0.007(2) 0.001(2) 0.001(2)
C27 0.028(3) 0.032(3) 0.032(3) 0.006(2) 0.010(2) 0.000(2)
C28 0.023(3) 0.038(3) 0.041(3) 0.014(3) 0.003(2) 0.006(2)
C29 0.034(3) 0.034(3) 0.033(3) 0.010(2) 0.005(2) 0.013(2)
C30 0.034(3) 0.023(3) 0.036(3) 0.012(2) -0.007(2) -0.008(2)
C31 0.024(3) 0.018(3) 0.019(3) 0.001(2) 0.001(2) -0.001(2)
C32 0.020(3) 0.029(3) 0.019(3) 0.004(2) 0.000(2) -0.006(2)
C33 0.037(3) 0.022(3) 0.042(3) 0.005(2) -0.002(2) 0.001(2)
C34 0.053(3) 0.035(3) 0.037(3) 0.016(3) 0.018(3) 0.014(3)
C35 0.024(3) 0.039(3) 0.026(3) 0.004(2) 0.004(2) 0.002(2)
C36 0.022(3) 0.036(3) 0.029(3) 0.008(2) -0.007(2) -0.006(2)
N2 0.026(2) 0.024(2) 0.026(2) 0.0088(18) -0.0016(18) 0.0054(18)
O2 0.0327(18) 0.0292(19) 0.0297(19) 0.0039(15) 0.0019(15) 0.0145(15)

loop_
_atom_type_symbol
_atom_type_description
_atom_type_scat_dispersion_real
_atom_type_scat_dispersion_imag
_atom_type_scat_source
C C 0.0030 0.0020 'International Tables Vol C Tables 4.2.6.8 and 6.1.1.4'
H H 0.0000 0.0000 'International Tables Vol C Tables 4.2.6.8 and 6.1.1.4'
F F 0.0170 0.0100 'International Tables Vol C Tables 4.2.6.8 and 6.1.1.4'
I I -0.4740 1.8120 'International Tables Vol C Tables 4.2.6.8 and 6.1.1.4'
N N 0.0060 0.0030 'International Tables Vol C Tables 4.2.6.8 and 6.1.1.4'
O O 0.0110 0.0060 'International Tables Vol C Tables 4.2.6.8 and 6.1.1.4'

loop_
_geom_angle_atom_site_label_1
_geom_angle_atom_site_label_2
_geom_angle_atom_site_label_3
_geom_angle
C2 C1 C6 117.7(4)
C2 C1 I1 118.7(3)
C6 C1 I1 123.5(3)
F1 C2 C3 117.0(4)
F1 C2 C1 120.1(4)
C3 C2 C1 122.9(4)
F2 C3 C4 119.4(4)
F2 C3 C2 121.7(4)
C4 C3 C2 118.9(4)
F3 C4 C3 119.9(4)
F3 C4 C5 120.1(4)
C3 C4 C5 120.0(4)
F4 C5 C6 121.0(4)
F4 C5 C4 117.5(4)
C6 C5 C4 121.5(4)
C5 C6 C1 118.8(4)
C5 C6 I2 117.9(3)
C1 C6 I2 123.2(3)
C8 C7 C12 118.6(4)
C8 C7 I3 118.4(3)
C12 C7 I3 122.9(3)
F5 C8 C7 121.2(4)
F5 C8 C9 116.7(4)
C7 C8 C9 122.2(4)
F6 C9 C10 119.9(5)
F6 C9 C8 120.1(4)
C10 C9 C8 120.0(4)
F7 C10 C9 119.7(4)
F7 C10 C11 121.5(4)
C9 C10 C11 118.8(4)
F8 C11 C12 121.8(4)
F8 C11 C10 116.2(4)
C12 C11 C10 122.0(4)
C11 C12 C7 118.5(4)
C11 C12 I4 117.8(3)
C7 C12 I4 123.7(3)
N1 C13 C14 99.7(3)
N1 C13 C22 109.1(3)
C14 C13 C22 113.0(3)
N1 C13 C21 109.0(3)
C14 C13 C21 114.0(4)
C22 C13 C21 111.3(4)
C15 C14 C19 120.4(4)
C15 C14 C13 127.3(4)
C19 C14 C13 112.2(4)
C14 C15 C16 118.9(4)
C14 C15 H15 120.6
C16 C15 H15 120.6
C17 C16 C15 120.7(4)
C17 C16 H16 119.6
C15 C16 H16 119.6
C16 C17 C18 120.8(4)
C16 C17 H17 119.6
C18 C17 H17 119.6
C17 C18 C19 118.7(4)
C17 C18 H18 120.7
C19 C18 H18 120.7
C14 C19 C18 120.4(4)
C14 C19 C20 112.3(4)
C18 C19 C20 127.3(4)
C19 C20 N1 99.4(3)
C19 C20 C23 114.6(4)
N1 C20 C23 109.8(3)
C19 C20 C24 112.7(3)
N1 C20 C24 107.6(4)
C23 C20 C24 111.8(3)
C13 C21 H21A 109.5
C13 C21 H21B 109.5
H21A C21 H21B 109.5
C13 C21 H21C 109.5
H21A C21 H21C 109.5
H21B C21 H21C 109.5
C13 C22 H22A 109.5
C13 C22 H22B 109.5
H22A C22 H22B 109.5
C13 C22 H22C 109.5
H22A C22 H22C 109.5
H22B C22 H22C 109.5
C20 C23 H23A 109.5
C20 C23 H23B 109.5
H23A C23 H23B 109.5
C20 C23 H23C 109.5
H23A C23 H23C 109.5
H23B C23 H23C 109.5
C20 C24 H24A 109.5
C20 C24 H24B 109.5
H24A C24 H24B 109.5
C20 C24 H24C 109.5
H24A C24 H24C 109.5
H24B C24 H24C 109.5
O1 N1 C13 122.5(3)
O1 N1 C20 122.0(3)
C13 N1 C20 115.3(3)
N2 C25 C26 99.4(3)
N2 C25 C33 109.0(4)
C26 C25 C33 113.0(3)
N2 C25 C34 110.2(3)
C26 C25 C34 113.5(4)
C33 C25 C34 111.1(4)
C31 C26 C27 119.7(4)
C31 C26 C25 111.9(4)
C27 C26 C25 128.3(4)
C28 C27 C26 119.0(4)
C28 C27 H27 120.5
C26 C27 H27 120.5
C27 C28 C29 121.3(4)
C27 C28 H28 119.4
C29 C28 H28 119.4
C28 C29 C30 120.3(4)
C28 C29 H29 119.9
C30 C29 H29 119.9
C31 C30 C29 118.2(4)
C31 C30 H30 120.9
C29 C30 H30 120.9
C26 C31 C30 121.5(4)
C26 C31 C32 112.4(4)
C30 C31 C32 126.1(4)
N2 C32 C31 99.5(3)
N2 C32 C35 109.2(4)
C31 C32 C35 114.1(3)
N2 C32 C36 108.8(3)
C31 C32 C36 112.6(4)
C35 C32 C36 111.7(3)
C25 C33 H33A 109.5
C25 C33 H33B 109.5
H33A C33 H33B 109.5
C25 C33 H33C 109.5
H33A C33 H33C 109.5
H33B C33 H33C 109.5
C25 C34 H34A 109.5
C25 C34 H34B 109.5
H34A C34 H34B 109.5
C25 C34 H34C 109.5
H34A C34 H34C 109.5
H34B C34 H34C 109.5
C32 C35 H35A 109.5
C32 C35 H35B 109.5
H35A C35 H35B 109.5
C32 C35 H35C 109.5
H35A C35 H35C 109.5
H35B C35 H35C 109.5
C32 C36 H36A 109.5
C32 C36 H36B 109.5
H36A C36 H36B 109.5
C32 C36 H36C 109.5
H36A C36 H36C 109.5
H36B C36 H36C 109.5
O2 N2 C25 121.6(3)
O2 N2 C32 122.4(4)
C25 N2 C32 115.7(3)

loop_
_geom_bond_atom_site_label_1
_geom_bond_atom_site_label_2
_geom_bond_distance
C1 C2 1.379(5)
C1 C6 1.415(5)
C1 I1 2.084(4)
C2 F1 1.351(4)
C2 C3 1.368(5)
C3 F2 1.333(4)
C3 C4 1.370(5)
C4 F3 1.344(4)
C4 C5 1.378(5)
C5 F4 1.345(4)
C5 C6 1.378(5)
C6 I2 2.094(4)
C7 C8 1.357(5)
C7 C12 1.414(5)
C7 I3 2.096(4)
C8 F5 1.346(4)
C8 C9 1.373(6)
C9 F6 1.350(5)
C9 C10 1.365(6)
C10 F7 1.332(5)
C10 C11 1.383(6)
C11 F8 1.343(4)
C11 C12 1.372(6)
C12 I4 2.091(4)
C13 N1 1.488(5)
C13 C14 1.500(5)
C13 C22 1.516(6)
C13 C21 1.531(5)
C14 C15 1.373(5)
C14 C19 1.391(5)
C15 C16 1.395(5)
C15 H15 0.9500
C16 C17 1.371(5)
C16 H16 0.9500
C17 C18 1.383(5)
C17 H17 0.9500
C18 C19 1.390(5)
C18 H18 0.9500
C19 C20 1.498(5)
C20 N1 1.504(5)
C20 C23 1.501(6)
C20 C24 1.533(5)
C21 H21A 0.9800
C21 H21B 0.9800
C21 H21C 0.9800
C22 H22A 0.9800
C22 H22B 0.9800
C22 H22C 0.9800
C23 H23A 0.9800
C23 H23B 0.9800
C23 H23C 0.9800
C24 H24A 0.9800
C24 H24B 0.9800
C24 H24C 0.9800
N1 O1 1.261(4)
C25 N2 1.485(5)
C25 C26 1.510(5)
C25 C33 1.530(5)
C25 C34 1.531(6)
C26 C31 1.378(5)
C26 C27 1.387(5)
C27 C28 1.376(5)
C27 H27 0.9500
C28 C29 1.374(6)
C28 H28 0.9500
C29 C30 1.391(5)
C29 H29 0.9500
C30 C31 1.386(5)
C30 H30 0.9500
C31 C32 1.502(5)
C32 N2 1.485(5)
C32 C35 1.519(6)
C32 C36 1.534(5)
C33 H33A 0.9800
C33 H33B 0.9800
C33 H33C 0.9800
C34 H34A 0.9800
C34 H34B 0.9800
C34 H34C 0.9800
C35 H35A 0.9800
C35 H35B 0.9800
C35 H35C 0.9800
C36 H36A 0.9800
C36 H36B 0.9800
C36 H36C 0.9800
N2 O2 1.275(4)

loop_
_geom_torsion_atom_site_label_1
_geom_torsion_atom_site_label_2
_geom_torsion_atom_site_label_3
_geom_torsion_atom_site_label_4
_geom_torsion
C6 C1 C2 F1 180.0(4)
I1 C1 C2 F1 -3.2(5)
C6 C1 C2 C3 0.7(6)
I1 C1 C2 C3 177.5(3)
F1 C2 C3 F2 0.3(6)
C1 C2 C3 F2 179.6(4)
F1 C2 C3 C4 178.9(4)
C1 C2 C3 C4 -1.8(7)
F2 C3 C4 F3 0.0(6)
C2 C3 C4 F3 -178.6(4)
F2 C3 C4 C5 -179.7(4)
C2 C3 C4 C5 1.7(7)
F3 C4 C5 F4 -1.2(6)
C3 C4 C5 F4 178.6(4)
F3 C4 C5 C6 179.7(4)
C3 C4 C5 C6 -0.5(7)
F4 C5 C6 C1 -179.7(4)
C4 C5 C6 C1 -0.6(6)
F4 C5 C6 I2 0.6(6)
C4 C5 C6 I2 179.6(3)
C2 C1 C6 C5 0.5(6)
I1 C1 C6 C5 -176.2(3)
C2 C1 C6 I2 -179.7(3)
I1 C1 C6 I2 3.6(5)
C12 C7 C8 F5 -179.6(3)
I3 C7 C8 F5 -0.5(5)
C12 C7 C8 C9 -0.1(6)
I3 C7 C8 C9 179.0(3)
F5 C8 C9 F6 -1.2(6)
C7 C8 C9 F6 179.3(4)
F5 C8 C9 C10 -179.9(3)
C7 C8 C9 C10 0.5(7)
F6 C9 C10 F7 1.3(6)
C8 C9 C10 F7 -180.0(4)
F6 C9 C10 C11 -179.8(4)
C8 C9 C10 C11 -1.0(6)
F7 C10 C11 F8 -0.5(6)
C9 C10 C11 F8 -179.4(3)
F7 C10 C11 C12 180.0(4)
C9 C10 C11 C12 1.1(6)
F8 C11 C12 C7 179.9(3)
C10 C11 C12 C7 -0.6(6)
F8 C11 C12 I4 -1.7(5)
C10 C11 C12 I4 177.8(3)
C8 C7 C12 C11 0.1(6)
I3 C7 C12 C11 -178.9(3)
C8 C7 C12 I4 -178.2(3)
I3 C7 C12 I4 2.8(4)
N1 C13 C14 C15 173.5(4)
C22 C13 C14 C15 -70.8(5)
C21 C13 C14 C15 57.6(6)
N1 C13 C14 C19 -7.7(4)
C22 C13 C14 C19 108.0(4)
C21 C13 C14 C19 -123.6(4)
C19 C14 C15 C16 -2.2(6)
C13 C14 C15 C16 176.5(4)
C14 C15 C16 C17 1.6(7)
C15 C16 C17 C18 -0.1(7)
C16 C17 C18 C19 -0.9(7)
C15 C14 C19 C18 1.3(6)
C13 C14 C19 C18 -177.6(4)
C15 C14 C19 C20 -178.9(4)
C13 C14 C19 C20 2.2(5)
C17 C18 C19 C14 0.3(6)
C17 C18 C19 C20 -179.5(4)
C14 C19 C20 N1 4.3(4)
C18 C19 C20 N1 -175.9(4)
C14 C19 C20 C23 121.3(4)
C18 C19 C20 C23 -58.9(5)
C14 C19 C20 C24 -109.3(4)
C18 C19 C20 C24 70.5(6)
C14 C13 N1 O1 -174.8(3)
C22 C13 N1 O1 66.6(4)
C21 C13 N1 O1 -55.1(5)
C14 C13 N1 C20 11.0(4)
C22 C13 N1 C20 -107.6(4)
C21 C13 N1 C20 130.6(4)
C19 C20 N1 O1 175.9(3)
C23 C20 N1 O1 55.4(5)
C24 C20 N1 O1 -66.6(4)
C19 C20 N1 C13 -9.8(4)
C23 C20 N1 C13 -130.3(4)
C24 C20 N1 C13 107.7(4)
N2 C25 C26 C31 -7.1(4)
C33 C25 C26 C31 108.3(4)
C34 C25 C26 C31 -124.1(4)
N2 C25 C26 C27 175.3(4)
C33 C25 C26 C27 -69.3(6)
C34 C25 C26 C27 58.3(6)
C31 C26 C27 C28 0.1(6)
C25 C26 C27 C28 177.5(4)
C26 C27 C28 C29 -0.1(7)
C27 C28 C29 C30 -0.1(7)
C28 C29 C30 C31 0.2(6)
C27 C26 C31 C30 0.1(6)
C25 C26 C31 C30 -177.8(4)
C27 C26 C31 C32 179.7(4)
C25 C26 C31 C32 1.9(5)
C29 C30 C31 C26 -0.2(6)
C29 C30 C31 C32 -179.8(4)
C26 C31 C32 N2 4.3(4)
C30 C31 C32 N2 -176.1(4)
C26 C31 C32 C35 -111.8(4)
C30 C31 C32 C35 67.8(5)
C26 C31 C32 C36 119.5(4)
C30 C31 C32 C36 -60.9(6)
C26 C25 N2 O2 -175.1(3)
C33 C25 N2 O2 66.4(5)
C34 C25 N2 O2 -55.7(5)
C26 C25 N2 C32 10.5(4)
C33 C25 N2 C32 -108.0(4)
C34 C25 N2 C32 129.9(4)
C31 C32 N2 O2 176.1(3)
C35 C32 N2 O2 -64.1(4)
C36 C32 N2 O2 58.1(5)
C31 C32 N2 C25 -9.5(4)
C35 C32 N2 C25 110.3(4)
C36 C32 N2 C25 -127.5(4)
